data_7135171
loop_
_publ_author_name
'Wang, Deliang'
'Wu, Hongzhuo'
'Lin, Songwang'
'Wang, Kangfan'
'Wang, Dong'
'Xiong, Yu'
'Tang, Ben Zhong'

_publ_section_title
;
 Manipulating RTP properties of the same organic molecule by polymorphic
 engineering.
;
_journal_name_full 'Chemical communications (Cambridge, England)'
_journal_paper_doi 10.1039/d5cc05774d
_journal_year 2025
_chemical_formula_moiety 'C19 H13 N O2'
_chemical_formula_sum 'C19 H13 N O2'
_chemical_formula_weight 287.30
_space_group_crystal_system monoclinic
_space_group_IT_number 14
_space_group_name_Hall '-P 2ybc'
_space_group_name_H-M_alt 'P 1 21/c 1'
_atom_sites_solution_hydrogens mixed
_atom_sites_solution_primary dual
_audit_block_doi 10.5517/ccdc.csd.cc2pmf92
_audit_creation_date 2017-02-28
_audit_creation_method
;
Olex2 1.2
(compiled 2017.02.23 svn.r3390 for OlexSys, GUI svn.r5320)
;
_audit_update_record
;
2025-09-25 deposited with the CCDC.	2025-11-14 downloaded from the CCDC.
;
_cell_angle_alpha 90
_cell_angle_beta 101.062(12)
_cell_angle_gamma 90
_cell_formula_units_Z 8
_cell_length_a 27.509(3)
_cell_length_b 8.6819(10)
_cell_length_c 12.636(2)
_cell_measurement_reflns_used 3542
_cell_measurement_temperature 173.11(10)
_cell_measurement_theta_max 24.7160
_cell_measurement_theta_min 3.3230
_cell_volume 2961.8(7)
_computing_cell_refinement 'CrysAlisPro 1.171.38.41 (Rigaku OD, 2015)'
_computing_data_collection 'CrysAlisPro 1.171.38.41 (Rigaku OD, 2015)'
_computing_data_reduction 'CrysAlisPro 1.171.38.41 (Rigaku OD, 2015)'
_computing_molecular_graphics 'Olex2 (Dolomanov et al., 2009)'
_computing_publication_material 'Olex2 (Dolomanov et al., 2009)'
_computing_structure_refinement 'ShelXL (Sheldrick, 2015)'
_computing_structure_solution 'ShelXT (Sheldrick, 2015)'
_diffrn_ambient_environment air
_diffrn_ambient_temperature 173.11(10)
_diffrn_detector 'CCD plate'
_diffrn_detector_area_resol_mean 16.1213
_diffrn_detector_type Eos
_diffrn_measured_fraction_theta_full 0.998
_diffrn_measured_fraction_theta_max 0.985
_diffrn_measurement_details
;
List of Runs (angles in degrees, time in seconds):

  # Type    Start    End  Width  t~exp~   \w     \q     \k     \f   Frames
#--------------------------------------------------------------------------
  1  \w    -52.00  34.00   1.00    4.00    --   16.81 -57.00 -90.00   86
  2  \w      4.00  65.00   1.00    4.00    --   16.81-133.00 -93.00   61
  3  \w    -25.00  23.00   1.00    4.00    --  -17.59 -99.00 -60.00   48
  4  \w    -25.00   2.00   1.00    4.00    --  -17.59 -99.00  60.00   27
  5  \w    -22.00  23.00   1.00    4.00    --  -17.59 -99.00  90.00   45
  6  \w     26.00  77.00   1.00    4.00    --   16.81-136.00  88.00   51
  7  \w    -75.00 -50.00   1.00    4.00    --  -17.59 133.00 -24.00   25
  8  \w    -77.00 -52.00   1.00    4.00    --  -17.59 136.00 153.00   25
;
_diffrn_measurement_device 'four-circle diffractometer'
_diffrn_measurement_device_type 'Xcalibur, Eos, Gemini'
_diffrn_measurement_method '\w scans'
_diffrn_orient_matrix_type 'CrysAlisPro convention (1999,Acta A55,543-557)'
_diffrn_orient_matrix_UB_11 0.0133760000
_diffrn_orient_matrix_UB_12 0.0528692000
_diffrn_orient_matrix_UB_13 0.0375652000
_diffrn_orient_matrix_UB_21 -0.0225890000
_diffrn_orient_matrix_UB_22 0.0318289000
_diffrn_orient_matrix_UB_23 0.0090595000
_diffrn_orient_matrix_UB_31 -0.0002020000
_diffrn_orient_matrix_UB_32 -0.0535071000
_diffrn_orient_matrix_UB_33 0.0422748000
_diffrn_radiation_monochromator graphite
_diffrn_radiation_probe x-ray
_diffrn_radiation_type MoK\a
_diffrn_radiation_wavelength 0.71073
_diffrn_reflns_av_R_equivalents 0.0798
_diffrn_reflns_av_unetI/netI 0.0809
_diffrn_reflns_Laue_measured_fraction_full 0.998
_diffrn_reflns_Laue_measured_fraction_max 0.985
_diffrn_reflns_limit_h_max 35
_diffrn_reflns_limit_h_min -26
_diffrn_reflns_limit_k_max 10
_diffrn_reflns_limit_k_min -10
_diffrn_reflns_limit_l_max 15
_diffrn_reflns_limit_l_min -15
_diffrn_reflns_number 20561
_diffrn_reflns_point_group_measured_fraction_full 0.998
_diffrn_reflns_point_group_measured_fraction_max 0.985
_diffrn_reflns_theta_full 25.242
_diffrn_reflns_theta_max 27.000
_diffrn_reflns_theta_min 3.018
_diffrn_source 'fine-focus sealed X-ray tube'
_diffrn_source_type 'Enhance (Mo) X-ray Source'
_exptl_absorpt_coefficient_mu 0.084
_exptl_absorpt_correction_T_max 1.00000
_exptl_absorpt_correction_T_min 0.50578
_exptl_absorpt_correction_type multi-scan
_exptl_absorpt_process_details
;
CrysAlisPro 1.171.38.41 (Rigaku Oxford Diffraction, 2015)
Empirical absorption correction using spherical harmonics,
 implemented in SCALE3 ABSPACK scaling algorithm.
;
_exptl_crystal_colour 'dull light white'
_exptl_crystal_colour_lustre dull
_exptl_crystal_colour_modifier light
_exptl_crystal_colour_primary white
_exptl_crystal_density_diffrn 1.289
_exptl_crystal_description block
_exptl_crystal_F_000 1200
_exptl_crystal_size_max 0.4
_exptl_crystal_size_mid 0.4
_exptl_crystal_size_min 0.2
_refine_diff_density_max 0.192
_refine_diff_density_min -0.280
_refine_diff_density_rms 0.060
_refine_ls_extinction_method none
_refine_ls_goodness_of_fit_ref 1.020
_refine_ls_hydrogen_treatment mixed
_refine_ls_matrix_type full
_refine_ls_number_parameters 405
_refine_ls_number_reflns 6367
_refine_ls_number_restraints 2
_refine_ls_restrained_S_all 1.021
_refine_ls_R_factor_all 0.1275
_refine_ls_R_factor_gt 0.0685
_refine_ls_shift/su_max 0.000
_refine_ls_shift/su_mean 0.000
_refine_ls_structure_factor_coef Fsqd
_refine_ls_weighting_details 'w=1/[\s^2^(Fo^2^)+(0.0728P)^2^+0.1507P] where P=(Fo^2^+2Fc^2^)/3'
_refine_ls_weighting_scheme calc
_refine_ls_wR_factor_gt 0.1489
_refine_ls_wR_factor_ref 0.1865
_reflns_Friedel_coverage 0.000
_reflns_number_gt 3467
_reflns_number_total 6367
_reflns_threshold_expression 'I > 2\s(I)'
_cod_data_source_file d5cc05774d2.cif
_cod_data_source_block exp_3513
_cod_original_cell_volume 2961.7(7)
_cod_database_code 7135171
_shelxl_version_number 2014-1
_shelx_space_group_comment
;
The symmetry employed for this shelxl refinement is uniquely defined
by the following loop, which should always be used as a source of
symmetry information in preference to the above space-group names.
They are only intended as comments.
;
_reflns_odcompleteness_completeness 99.75
_reflns_odcompleteness_iscentric 1
_reflns_odcompleteness_theta 26.32
_olex2_refinement_description
;
1. Fixed Uiso
 At 1.2 times of:
  All C(H) groups
2. Restrained distances
 O003-H003
 0.85 with sigma of 0.02
 O001-H001
 0.85 with sigma of 0.02
3.a Aromatic/amide H refined with riding coordinates:
 C00L(H00L), C00M(H00M), C00N(H00N), C00O(H00O), C00P(H00P), C00Q(H00Q),
 C00R(H00R), C00S(H00S), C00T(H00T), C00U(H00U), C00V(H00V), C00W(H00W),
 C00X(H00X), C00Y(H00Y), C00Z(H00Z), C010(H010), C011(H011), C012(H012),
 C013(H013), C014(H014), C015(H015), C016(H016), C017(H017), C018(H018)
;
_olex2_submission_special_instructions 'No special instructions were received'
_oxdiff_exptl_absorpt_empirical_details
;
Empirical correction (ABSPACK) includes:
- Absorption correction using spherical harmonics
- Frame scaling
;
_oxdiff_exptl_absorpt_empirical_full_max 2.784
_oxdiff_exptl_absorpt_empirical_full_min 0.294

loop_
_space_group_symop_operation_xyz
'x, y, z'
'-x, y+1/2, -z+1/2'
'-x, -y, -z'
'x, -y-1/2, z-1/2'

loop_
_atom_site_label
_atom_site_type_symbol
_atom_site_fract_x
_atom_site_fract_y
_atom_site_fract_z
_atom_site_U_iso_or_equiv
_atom_site_adp_type
_atom_site_occupancy
_atom_site_site_symmetry_order
_atom_site_calc_flag
_atom_site_refinement_flags_posn
_atom_site_refinement_flags_adp
_atom_site_refinement_flags_occupancy
_atom_site_disorder_assembly
_atom_site_disorder_group
O001 O 0.04049(7) 0.3907(2) 0.09373(17) 0.0650(6) Uani 1 1 d D . . . .
O002 O 0.00335(7) 0.6121(2) 0.11019(16) 0.0692(6) Uani 1 1 d . . . . .
O003 O 0.45080(7) 0.0244(2) 0.0755(2) 0.0751(6) Uani 1 1 d D . . . .
N004 N 0.37228(7) 0.1544(2) 0.14946(18) 0.0502(5) Uani 1 1 d . . . . .
N005 N 0.12319(7) 0.3395(2) 0.25087(18) 0.0512(5) Uani 1 1 d . . . . .
O006 O 0.49680(8) 0.1863(2) 0.0033(2) 0.0863(7) Uani 1 1 d . . . . .
C007 C 0.03134(8) 0.5045(3) 0.1493(2) 0.0456(6) Uani 1 1 d . . . . .
C008 C 0.05283(8) 0.5069(3) 0.2662(2) 0.0469(6) Uani 1 1 d . . . . .
C009 C 0.15278(8) 0.4036(3) 0.1858(2) 0.0493(6) Uani 1 1 d . . . . .
C00A C 0.44682(8) 0.2895(3) 0.1171(2) 0.0483(6) Uani 1 1 d . . . . .
C00B C 0.33691(8) 0.1229(3) 0.0576(2) 0.0502(6) Uani 1 1 d . . . . .
C00C C 0.09454(8) 0.4230(3) 0.3129(2) 0.0489(6) Uani 1 1 d . . . . .
C00D C 0.36905(8) 0.0438(3) 0.2262(2) 0.0493(6) Uani 1 1 d . . . . .
C00E C 0.40463(8) 0.2846(3) 0.1623(2) 0.0495(6) Uani 1 1 d . . . . .
C00F C 0.31124(8) -0.0103(3) 0.0759(2) 0.0521(7) Uani 1 1 d . . . . .
C00G C 0.33166(8) -0.0606(3) 0.1836(2) 0.0512(7) Uani 1 1 d . . . . .
C00H C 0.46603(9) 0.1611(3) 0.0598(2) 0.0515(7) Uani 1 1 d . . . . .
C00I C 0.17540(8) 0.1539(3) 0.2140(2) 0.0545(7) Uani 1 1 d . . . . .
C00J C 0.13674(9) 0.1855(3) 0.2685(2) 0.0521(7) Uani 1 1 d . . . . .
C00K C 0.18564(9) 0.2925(3) 0.1604(2) 0.0539(7) Uani 1 1 d . . . . .
C00L C 0.39654(9) 0.0309(3) 0.3304(2) 0.0567(7) Uani 1 1 d . . . . .
H00L H 0.4220 0.1022 0.3582 0.068 Uiso 1 1 calc R . . . .
C00M C 0.15372(10) 0.5530(3) 0.1487(2) 0.0607(7) Uani 1 1 d . . . . .
H00M H 0.1312 0.6284 0.1651 0.073 Uiso 1 1 calc R . . . .
C00N C 0.47483(9) 0.4231(3) 0.1288(2) 0.0590(7) Uani 1 1 d . . . . .
H00N H 0.5036 0.4281 0.0978 0.071 Uiso 1 1 calc R . . . .
C00O C 0.02904(10) 0.5940(3) 0.3325(2) 0.0631(8) Uani 1 1 d . . . . .
H00O H 0.0013 0.6550 0.3012 0.076 Uiso 1 1 calc R . . . .
C00P C 0.32525(9) 0.2060(3) -0.0373(2) 0.0622(7) Uani 1 1 d . . . . .
H00P H 0.3430 0.2966 -0.0481 0.075 Uiso 1 1 calc R . . . .
C00Q C 0.32101(10) -0.1805(3) 0.2483(3) 0.0651(8) Uani 1 1 d . . . . .
H00Q H 0.2956 -0.2525 0.2215 0.078 Uiso 1 1 calc R . . . .
C00R C 0.27325(9) -0.0604(3) -0.0059(3) 0.0654(8) Uani 1 1 d . . . . .
H00R H 0.2553 -0.1510 0.0039 0.078 Uiso 1 1 calc R . . . .
C00S C 0.21980(10) 0.3322(4) 0.0973(3) 0.0691(8) Uani 1 1 d . . . . .
H00S H 0.2421 0.2575 0.0793 0.083 Uiso 1 1 calc R . . . .
C00T C 0.11012(10) 0.4261(3) 0.4238(2) 0.0693(9) Uani 1 1 d . . . . .
H00T H 0.1386 0.3690 0.4557 0.083 Uiso 1 1 calc R . . . .
C00U C 0.34776(11) -0.1935(3) 0.3519(3) 0.0726(9) Uani 1 1 d . . . . .
H00U H 0.3404 -0.2746 0.3967 0.087 Uiso 1 1 calc R . . . .
C00V C 0.11648(10) 0.0751(3) 0.3248(3) 0.0692(8) Uani 1 1 d . . . . .
H00V H 0.0897 0.0982 0.3596 0.083 Uiso 1 1 calc R . . . .
C00W C 0.46221(10) 0.5476(3) 0.1836(3) 0.0681(8) Uani 1 1 d . . . . .
H00W H 0.4820 0.6380 0.1903 0.082 Uiso 1 1 calc R . . . .
C00X C 0.19563(11) 0.0062(3) 0.2219(3) 0.0733(9) Uani 1 1 d . . . . .
H00X H 0.2225 -0.0181 0.1874 0.088 Uiso 1 1 calc R . . . .
C00Y C 0.39216(10) 0.4101(3) 0.2173(3) 0.0721(9) Uani 1 1 d . . . . .
H00Y H 0.3633 0.4064 0.2480 0.087 Uiso 1 1 calc R . . . .
C00Z C 0.04452(11) 0.5945(4) 0.4424(3) 0.0758(9) Uani 1 1 d . . . . .
H00Z H 0.0271 0.6531 0.4866 0.091 Uiso 1 1 calc R . . . .
C010 C 0.28726(10) 0.1534(4) -0.1155(3) 0.0704(8) Uani 1 1 d . . . . .
H010 H 0.2783 0.2091 -0.1810 0.084 Uiso 1 1 calc R . . . .
C011 C 0.38491(11) -0.0911(4) 0.3914(3) 0.0706(8) Uani 1 1 d . . . . .
H011 H 0.4031 -0.1044 0.4627 0.085 Uiso 1 1 calc R . . . .
C012 C 0.26173(10) 0.0201(4) -0.1002(3) 0.0736(9) Uani 1 1 d . . . . .
H012 H 0.2360 -0.0156 -0.1560 0.088 Uiso 1 1 calc R . . . .
C013 C 0.18845(12) 0.5890(4) 0.0872(3) 0.0759(9) Uani 1 1 d . . . . .
H013 H 0.1901 0.6915 0.0617 0.091 Uiso 1 1 calc R . . . .
C014 C 0.08527(12) 0.5100(4) 0.4884(3) 0.0827(10) Uani 1 1 d . . . . .
H014 H 0.0962 0.5096 0.5644 0.099 Uiso 1 1 calc R . . . .
C015 C 0.17648(14) -0.1027(4) 0.2795(3) 0.0859(12) Uani 1 1 d . . . . .
H015 H 0.1907 -0.2027 0.2861 0.103 Uiso 1 1 calc R . . . .
C016 C 0.13687(13) -0.0718(3) 0.3288(3) 0.0808(10) Uani 1 1 d . . . . .
H016 H 0.1234 -0.1517 0.3657 0.097 Uiso 1 1 calc R . . . .
C017 C 0.42092(11) 0.5419(4) 0.2288(3) 0.0811(10) Uani 1 1 d . . . . .
H017 H 0.4121 0.6276 0.2678 0.097 Uiso 1 1 calc R . . . .
C018 C 0.22085(11) 0.4806(4) 0.0615(3) 0.0813(10) Uani 1 1 d . . . . .
H018 H 0.2442 0.5091 0.0184 0.098 Uiso 1 1 calc R . . . .
H001 H 0.0257(14) 0.391(5) 0.0233(18) 0.148(17) Uiso 1 1 d D . . . .
H003 H 0.4676(13) -0.046(4) 0.046(4) 0.17(2) Uiso 1 1 d D . . . .

loop_
_atom_site_aniso_label
_atom_site_aniso_U_11
_atom_site_aniso_U_22
_atom_site_aniso_U_33
_atom_site_aniso_U_23
_atom_site_aniso_U_13
_atom_site_aniso_U_12
O001 0.0805(13) 0.0622(12) 0.0464(13) -0.0075(10) -0.0028(11) 0.0121(9)
O002 0.0831(13) 0.0693(12) 0.0509(13) 0.0048(10) 0.0017(10) 0.0254(10)
O003 0.0841(13) 0.0538(12) 0.102(2) -0.0100(11) 0.0537(13) -0.0062(10)
N004 0.0401(10) 0.0631(13) 0.0489(14) 0.0020(11) 0.0120(10) -0.0037(9)
N005 0.0484(11) 0.0555(12) 0.0501(14) 0.0009(11) 0.0105(10) 0.0091(9)
O006 0.1020(15) 0.0624(12) 0.117(2) -0.0060(12) 0.0786(15) -0.0042(10)
C007 0.0451(13) 0.0460(13) 0.0455(16) 0.0030(12) 0.0087(11) 0.0031(10)
C008 0.0489(13) 0.0516(13) 0.0394(15) 0.0023(12) 0.0064(12) 0.0074(11)
C009 0.0436(13) 0.0603(15) 0.0417(16) -0.0079(13) 0.0023(12) -0.0005(11)
C00A 0.0436(13) 0.0543(14) 0.0475(17) -0.0025(12) 0.0103(12) -0.0021(11)
C00B 0.0379(13) 0.0645(15) 0.0502(17) 0.0003(13) 0.0134(12) 0.0036(11)
C00C 0.0481(13) 0.0551(14) 0.0433(16) -0.0001(12) 0.0080(12) 0.0111(11)
C00D 0.0421(13) 0.0547(14) 0.0539(18) -0.0032(13) 0.0159(12) 0.0063(11)
C00E 0.0448(13) 0.0561(14) 0.0486(17) -0.0056(13) 0.0117(12) -0.0037(11)
C00F 0.0412(13) 0.0591(15) 0.0584(19) -0.0059(13) 0.0156(13) 0.0011(11)
C00G 0.0426(13) 0.0531(14) 0.0603(19) -0.0026(13) 0.0159(13) 0.0033(11)
C00H 0.0473(14) 0.0533(15) 0.0567(18) -0.0027(13) 0.0175(13) -0.0016(11)
C00I 0.0456(14) 0.0621(16) 0.0515(18) -0.0189(14) -0.0019(13) 0.0059(12)
C00J 0.0478(14) 0.0528(14) 0.0503(17) -0.0023(13) -0.0041(13) 0.0007(11)
C00K 0.0462(14) 0.0676(17) 0.0461(17) -0.0125(14) 0.0041(12) -0.0023(12)
C00L 0.0526(15) 0.0628(16) 0.0552(19) -0.0043(14) 0.0113(14) 0.0063(12)
C00M 0.0632(16) 0.0636(17) 0.0536(19) -0.0025(14) 0.0070(14) -0.0032(13)
C00N 0.0509(15) 0.0586(16) 0.069(2) -0.0052(15) 0.0162(14) -0.0074(12)
C00O 0.0644(16) 0.0740(18) 0.0507(19) 0.0002(15) 0.0106(14) 0.0241(13)
C00P 0.0514(15) 0.0822(19) 0.0550(19) 0.0043(16) 0.0155(14) -0.0023(13)
C00Q 0.0600(16) 0.0576(16) 0.081(2) 0.0076(16) 0.0214(16) -0.0001(12)
C00R 0.0510(16) 0.0705(18) 0.074(2) -0.0131(17) 0.0111(15) -0.0064(13)
C00S 0.0578(17) 0.089(2) 0.062(2) -0.0176(18) 0.0143(15) -0.0004(15)
C00T 0.0695(18) 0.090(2) 0.0445(19) 0.0036(16) 0.0019(15) 0.0290(15)
C00U 0.076(2) 0.0656(18) 0.081(3) 0.0191(18) 0.0278(18) 0.0090(15)
C00V 0.0669(18) 0.0718(19) 0.065(2) 0.0036(16) 0.0040(16) -0.0043(14)
C00W 0.0681(18) 0.0629(17) 0.074(2) -0.0133(16) 0.0161(17) -0.0118(14)
C00X 0.0739(19) 0.0647(19) 0.076(2) -0.0214(17) 0.0018(17) 0.0168(15)
C00Y 0.0685(18) 0.0722(19) 0.084(3) -0.0194(17) 0.0360(17) -0.0028(14)
C00Z 0.088(2) 0.092(2) 0.050(2) -0.0030(17) 0.0192(17) 0.0338(17)
C010 0.0589(17) 0.096(2) 0.055(2) 0.0018(17) 0.0061(15) 0.0030(16)
C011 0.0717(18) 0.081(2) 0.061(2) 0.0086(17) 0.0160(16) 0.0144(16)
C012 0.0562(17) 0.096(2) 0.065(2) -0.0111(19) 0.0005(16) -0.0038(16)
C013 0.080(2) 0.080(2) 0.069(2) 0.0022(18) 0.0186(18) -0.0155(17)
C014 0.097(2) 0.110(3) 0.0389(19) -0.0033(17) 0.0076(17) 0.035(2)
C015 0.102(3) 0.0539(18) 0.091(3) -0.0144(19) -0.008(2) 0.0106(17)
C016 0.096(2) 0.0568(18) 0.082(3) 0.0035(17) -0.002(2) -0.0039(16)
C017 0.090(2) 0.0673(19) 0.092(3) -0.0287(18) 0.030(2) -0.0036(16)
C018 0.071(2) 0.108(3) 0.069(2) -0.002(2) 0.0253(17) -0.0146(19)

loop_
_atom_type_symbol
_atom_type_description
_atom_type_scat_dispersion_real
_atom_type_scat_dispersion_imag
_atom_type_scat_source
C C 0.0033 0.0016 'International Tables Vol C Tables 4.2.6.8 and 6.1.1.4'
H H 0.0000 0.0000 'International Tables Vol C Tables 4.2.6.8 and 6.1.1.4'
N N 0.0061 0.0033 'International Tables Vol C Tables 4.2.6.8 and 6.1.1.4'
O O 0.0106 0.0060 'International Tables Vol C Tables 4.2.6.8 and 6.1.1.4'

loop_
_geom_angle_atom_site_label_1
_geom_angle_atom_site_label_2
_geom_angle_atom_site_label_3
_geom_angle
_geom_angle_site_symmetry_1
_geom_angle_site_symmetry_3
_geom_angle_publ_flag
C007 O001 H001 116(3) . . ?
C00H O003 H003 111(3) . . ?
C00B N004 C00E 124.8(2) . . ?
C00D N004 C00B 108.69(19) . . ?
C00D N004 C00E 126.4(2) . . ?
C009 N005 C00C 125.3(2) . . ?
C009 N005 C00J 108.2(2) . . ?
C00J N005 C00C 124.3(2) . . ?
O001 C007 C008 118.7(2) . . ?
O002 C007 O001 122.5(2) . . ?
O002 C007 C008 118.7(2) . . ?
C00C C008 C007 123.6(2) . . ?
C00O C008 C007 117.9(2) . . ?
C00O C008 C00C 118.5(2) . . ?
N005 C009 C00K 109.8(2) . . ?
N005 C009 C00M 129.2(2) . . ?
C00M C009 C00K 121.0(3) . . ?
C00E C00A C00H 125.6(2) . . ?
C00N C00A C00E 118.3(2) . . ?
C00N C00A C00H 116.1(2) . . ?
N004 C00B C00F 108.6(2) . . ?
C00P C00B N004 129.0(2) . . ?
C00P C00B C00F 122.3(2) . . ?
C008 C00C N005 122.4(2) . . ?
C00T C00C N005 118.3(2) . . ?
C00T C00C C008 119.2(2) . . ?
N004 C00D C00G 108.8(2) . . ?
N004 C00D C00L 128.7(2) . . ?
C00L C00D C00G 122.5(3) . . ?
C00A C00E N004 122.0(2) . . ?
C00Y C00E N004 118.4(2) . . ?
C00Y C00E C00A 119.6(2) . . ?
C00B C00F C00G 106.8(2) . . ?
C00R C00F C00B 117.9(3) . . ?
C00R C00F C00G 135.3(3) . . ?
C00D C00G C00F 107.0(2) . . ?
C00Q C00G C00D 118.8(3) . . ?
C00Q C00G C00F 134.2(2) . . ?
O003 C00H C00A 117.5(2) . . ?
O006 C00H O003 122.4(2) . . ?
O006 C00H C00A 120.1(2) . . ?
C00J C00I C00K 107.7(2) . . ?
C00X C00I C00J 118.4(3) . . ?
C00X C00I C00K 133.9(3) . . ?
N005 C00J C00I 108.3(2) . . ?
C00V C00J N005 129.0(3) . . ?
C00V C00J C00I 122.7(2) . . ?
C009 C00K C00I 106.0(2) . . ?
C00S C00K C009 119.9(3) . . ?
C00S C00K C00I 134.0(3) . . ?
C00D C00L H00L 121.7 . . ?
C011 C00L C00D 116.6(3) . . ?
C011 C00L H00L 121.7 . . ?
C009 C00M H00M 121.2 . . ?
C013 C00M C009 117.7(3) . . ?
C013 C00M H00M 121.2 . . ?
C00A C00N H00N 119.1 . . ?
C00W C00N C00A 121.8(3) . . ?
C00W C00N H00N 119.1 . . ?
C008 C00O H00O 119.2 . . ?
C00Z C00O C008 121.6(2) . . ?
C00Z C00O H00O 119.2 . . ?
C00B C00P H00P 121.0 . . ?
C010 C00P C00B 118.0(3) . . ?
C010 C00P H00P 121.0 . . ?
C00G C00Q H00Q 120.5 . . ?
C00U C00Q C00G 119.1(3) . . ?
C00U C00Q H00Q 120.5 . . ?
C00F C00R H00R 119.9 . . ?
C012 C00R C00F 120.3(3) . . ?
C012 C00R H00R 119.9 . . ?
C00K C00S H00S 120.5 . . ?
C018 C00S C00K 118.9(3) . . ?
C018 C00S H00S 120.5 . . ?
C00C C00T H00T 119.3 . . ?
C014 C00T C00C 121.4(2) . . ?
C014 C00T H00T 119.3 . . ?
C00Q C00U H00U 119.4 . . ?
C011 C00U C00Q 121.1(3) . . ?
C011 C00U H00U 119.4 . . ?
C00J C00V H00V 121.4 . . ?
C00J C00V C016 117.2(3) . . ?
C016 C00V H00V 121.4 . . ?
C00N C00W H00W 120.1 . . ?
C00N C00W C017 119.7(3) . . ?
C017 C00W H00W 120.1 . . ?
C00I C00X H00X 120.4 . . ?
C015 C00X C00I 119.2(3) . . ?
C015 C00X H00X 120.4 . . ?
C00E C00Y H00Y 119.4 . . ?
C00E C00Y C017 121.2(3) . . ?
C017 C00Y H00Y 119.4 . . ?
C00O C00Z H00Z 120.1 . . ?
C014 C00Z C00O 119.7(3) . . ?
C014 C00Z H00Z 120.1 . . ?
C00P C010 H010 119.5 . . ?
C00P C010 C012 121.0(3) . . ?
C012 C010 H010 119.5 . . ?
C00L C011 H011 119.1 . . ?
C00U C011 C00L 121.9(3) . . ?
C00U C011 H011 119.1 . . ?
C00R C012 C010 120.6(3) . . ?
C00R C012 H012 119.7 . . ?
C010 C012 H012 119.7 . . ?
C00M C013 H013 119.1 . . ?
C018 C013 C00M 121.9(3) . . ?
C018 C013 H013 119.1 . . ?
C00T C014 C00Z 119.5(3) . . ?
C00T C014 H014 120.2 . . ?
C00Z C014 H014 120.2 . . ?
C00X C015 H015 119.1 . . ?
C00X C015 C016 121.8(3) . . ?
C016 C015 H015 119.1 . . ?
C00V C016 H016 119.7 . . ?
C015 C016 C00V 120.6(3) . . ?
C015 C016 H016 119.7 . . ?
C00W C017 C00Y 119.4(3) . . ?
C00W C017 H017 120.3 . . ?
C00Y C017 H017 120.3 . . ?
C00S C018 C013 120.7(3) . . ?
C00S C018 H018 119.7 . . ?
C013 C018 H018 119.7 . . ?

loop_
_geom_bond_atom_site_label_1
_geom_bond_atom_site_label_2
_geom_bond_distance
_geom_bond_site_symmetry_2
_geom_bond_publ_flag
O001 C007 1.265(3) . ?
O001 H001 0.904(19) . ?
O002 C007 1.250(3) . ?
O003 C00H 1.286(3) . ?
O003 H003 0.886(19) . ?
N004 C00B 1.391(3) . ?
N004 C00D 1.379(3) . ?
N004 C00E 1.429(3) . ?
N005 C009 1.381(3) . ?
N005 C00C 1.414(3) . ?
N005 C00J 1.394(3) . ?
O006 C00H 1.228(3) . ?
C007 C008 1.483(3) . ?
C008 C00C 1.392(3) . ?
C008 C00O 1.383(4) . ?
C009 C00K 1.401(3) . ?
C009 C00M 1.381(4) . ?
C00A C00E 1.389(3) . ?
C00A C00H 1.481(4) . ?
C00A C00N 1.384(3) . ?
C00B C00F 1.397(3) . ?
C00B C00P 1.384(4) . ?
C00C C00T 1.385(4) . ?
C00D C00G 1.399(3) . ?
C00D C00L 1.392(4) . ?
C00E C00Y 1.371(4) . ?
C00F C00G 1.437(4) . ?
C00F C00R 1.391(4) . ?
C00G C00Q 1.389(4) . ?
C00I C00J 1.401(4) . ?
C00I C00K 1.435(4) . ?
C00I C00X 1.394(4) . ?
C00J C00V 1.374(4) . ?
C00K C00S 1.388(4) . ?
C00L H00L 0.9500 . ?
C00L C011 1.383(4) . ?
C00M H00M 0.9500 . ?
C00M C013 1.379(4) . ?
C00N H00N 0.9500 . ?
C00N C00W 1.365(4) . ?
C00O H00O 0.9500 . ?
C00O C00Z 1.372(4) . ?
C00P H00P 0.9500 . ?
C00P C010 1.371(4) . ?
C00Q H00Q 0.9500 . ?
C00Q C00U 1.377(4) . ?
C00R H00R 0.9500 . ?
C00R C012 1.365(4) . ?
C00S H00S 0.9500 . ?
C00S C018 1.368(4) . ?
C00T H00T 0.9500 . ?
C00T C014 1.370(4) . ?
C00U H00U 0.9500 . ?
C00U C011 1.374(4) . ?
C00V H00V 0.9500 . ?
C00V C016 1.390(4) . ?
C00W H00W 0.9500 . ?
C00W C017 1.367(4) . ?
C00X H00X 0.9500 . ?
C00X C015 1.360(5) . ?
C00Y H00Y 0.9500 . ?
C00Y C017 1.383(4) . ?
C00Z H00Z 0.9500 . ?
C00Z C014 1.372(4) . ?
C010 H010 0.9500 . ?
C010 C012 1.386(4) . ?
C011 H011 0.9500 . ?
C012 H012 0.9500 . ?
C013 H013 0.9500 . ?
C013 C018 1.377(4) . ?
C014 H014 0.9500 . ?
C015 H015 0.9500 . ?
C015 C016 1.381(5) . ?
C016 H016 0.9500 . ?
C017 H017 0.9500 . ?
C018 H018 0.9500 . ?
